data_2239809
loop_
_publ_author_name
'Vishnupriya, R.'
'Suresh, J.'
'Maharani, S.'
'Kumar, R. Ranjith'
'Lakshman, P. L. Nilantha'

_publ_section_title
;
 4-(2-Fluorophenyl)-2-methoxy-5,6,7,8,9,10-hexahydrocycloocta[<i>b</i>]pyridine-3-carbonitrile
;
_journal_coeditor_code ZQ2223
_journal_issue 8
_journal_name_full 'Acta Crystallographica Section E'
_journal_page_first o872
_journal_paper_doi 10.1107/S1600536814016365
_journal_volume 70
_journal_year 2014
_chemical_formula_iupac 'C19 H19 F N2 O'
_chemical_formula_moiety 'C19 H19 F N2 O'
_chemical_formula_sum 'C19 H19 F N2 O'
_chemical_formula_weight 310.36
_chemical_name_systematic 4-(2-Fluorophenyl)-2-methoxy-5,6,7,8,9,10-hexahydrocycloocta[<i>b</i>]pyridine-3-carbonitrile
_space_group_IT_number 14
_symmetry_cell_setting monoclinic
_symmetry_space_group_name_Hall '-P 2yn'
_symmetry_space_group_name_H-M 'P 1 21/n 1'
_atom_sites_solution_hydrogens geom
_atom_sites_solution_primary direct
_atom_sites_solution_secondary difmap
_audit_creation_method SHELXL-97
_cell_angle_alpha 90.00
_cell_angle_beta 97.8290(10)
_cell_angle_gamma 90.00
_cell_formula_units_Z 4
_cell_length_a 9.5219(3)
_cell_length_b 13.8808(4)
_cell_length_c 12.1140(3)
_cell_measurement_reflns_used 2000
_cell_measurement_temperature 293(2)
_cell_measurement_theta_max 27
_cell_measurement_theta_min 2
_cell_volume 1586.20(8)
_computing_cell_refinement 'SAINT (Bruker, 2004)'
_computing_data_collection 'APEX2 (Bruker, 2004)'
_computing_data_reduction 'SAINT (Bruker, 2004)'
_computing_molecular_graphics 'PLATON (Spek, 2009)'
_computing_publication_material 'SHELXL97 (Sheldrick, 2008)'
_computing_structure_refinement 'SHELXL97 (Sheldrick, 2008)'
_computing_structure_solution 'SHELXS97 (Sheldrick, 2008)'
_diffrn_ambient_temperature 293(2)
_diffrn_detector_area_resol_mean 0
_diffrn_measured_fraction_theta_full 1.000
_diffrn_measured_fraction_theta_max 1.000
_diffrn_measurement_device_type 'Bruker Kappa APEXII'
_diffrn_measurement_method '\w and \f'
_diffrn_radiation_monochromator graphite
_diffrn_radiation_source 'fine-focus sealed tube'
_diffrn_radiation_type MoK\a
_diffrn_radiation_wavelength 0.71073
_diffrn_reflns_av_R_equivalents 0.0270
_diffrn_reflns_av_sigmaI/netI 0.0130
_diffrn_reflns_limit_h_max 12
_diffrn_reflns_limit_h_min -12
_diffrn_reflns_limit_k_max 17
_diffrn_reflns_limit_k_min -17
_diffrn_reflns_limit_l_max 15
_diffrn_reflns_limit_l_min -15
_diffrn_reflns_number 37690
_diffrn_reflns_theta_full 27.00
_diffrn_reflns_theta_max 27.00
_diffrn_reflns_theta_min 2.24
_diffrn_standards_decay_% 0
_diffrn_standards_interval_count 0
_diffrn_standards_interval_time 0
_diffrn_standards_number 0
_exptl_absorpt_coefficient_mu 0.089
_exptl_absorpt_correction_T_max 0.981
_exptl_absorpt_correction_T_min 0.977
_exptl_absorpt_correction_type multi-scan
_exptl_absorpt_process_details '(SADABS; Sheldrick, 1996)'
_exptl_crystal_colour colourless
_exptl_crystal_density_diffrn 1.300
_exptl_crystal_density_method 'not measured'
_exptl_crystal_description block
_exptl_crystal_F_000 656
_exptl_crystal_size_max 0.28
_exptl_crystal_size_mid 0.25
_exptl_crystal_size_min 0.23
_refine_diff_density_max 0.654
_refine_diff_density_min -0.608
_refine_ls_extinction_coef 0.010(2)
_refine_ls_extinction_expression Fc^*^=kFc[1+0.001xFc^2^\l^3^/sin(2\q)]^-1/4^
_refine_ls_extinction_method 'SHELXL97 (Sheldrick, 2008)'
_refine_ls_goodness_of_fit_ref 1.076
_refine_ls_hydrogen_treatment constr
_refine_ls_matrix_type full
_refine_ls_number_parameters 220
_refine_ls_number_reflns 3475
_refine_ls_number_restraints 10
_refine_ls_restrained_S_all 1.086
_refine_ls_R_factor_all 0.0648
_refine_ls_R_factor_gt 0.0534
_refine_ls_shift/su_max 0.000
_refine_ls_shift/su_mean 0.000
_refine_ls_structure_factor_coef Fsqd
_refine_ls_weighting_details 'calc w=1/[\s^2^(Fo^2^)+(0.0648P)^2^+0.7644P] where P=(Fo^2^+2Fc^2^)/3'
_refine_ls_weighting_scheme calc
_refine_ls_wR_factor_gt 0.1451
_refine_ls_wR_factor_ref 0.1545
_reflns_number_gt 2812
_reflns_number_total 3475
_reflns_threshold_expression I>2sigma(I)
_cod_data_source_file zq2223sup1.cif
_cod_data_source_block I
_cod_original_sg_symbol_H-M 'P 21/n'
_cod_database_code 2239809
_cod_database_fobs_code 2239809

loop_
_symmetry_equiv_pos_as_xyz
'x, y, z'
'-x+1/2, y+1/2, -z+1/2'
'-x, -y, -z'
'x-1/2, -y-1/2, z-1/2'

loop_
_atom_site_type_symbol
_atom_site_label
_atom_site_fract_x
_atom_site_fract_y
_atom_site_fract_z
_atom_site_U_iso_or_equiv
_atom_site_adp_type
_atom_site_calc_flag
_atom_site_refinement_flags
_atom_site_occupancy
_atom_site_symmetry_multiplicity
_atom_site_disorder_assembly
_atom_site_disorder_group
C C1 0.48826(19) 0.14942(13) 0.47836(14) 0.0386(4) Uani d . 1 1 . .
C C2 0.5667(2) 0.18410(14) 0.38693(15) 0.0454(4) Uani d . 1 1 . .
H H2A 0.5635 0.1344 0.3303 0.054 Uiso calc R 1 1 . .
H H2B 0.6653 0.1942 0.4170 0.054 Uiso calc R 1 1 . .
C C3 0.5073(2) 0.27694(16) 0.33279(17) 0.0537(5) Uani d . 1 1 . .
H H3A 0.5695 0.2983 0.2806 0.064 Uiso calc R 1 1 . .
H H3B 0.4156 0.2631 0.2903 0.064 Uiso calc R 1 1 . .
C C4 0.4896(2) 0.35887(16) 0.41229(19) 0.0575(5) Uani d . 1 1 . .
H H4A 0.4163 0.3413 0.4569 0.069 Uiso calc R 1 1 . .
H H4B 0.4566 0.4152 0.3689 0.069 Uiso calc R 1 1 . .
C C5 0.6229(3) 0.38643(15) 0.49078(18) 0.0566(5) Uani d . 1 1 . .
H H5A 0.7047 0.3636 0.4588 0.068 Uiso calc R 1 1 . .
H H5B 0.6286 0.4562 0.4943 0.068 Uiso calc R 1 1 . .
C C6 0.6324(3) 0.34781(16) 0.60938(18) 0.0593(6) Uani d . 1 1 . .
H H6A 0.5458 0.3651 0.6384 0.071 Uiso calc R 1 1 . .
H H6B 0.7098 0.3807 0.6546 0.071 Uiso calc R 1 1 . .
C C7 0.6549(2) 0.23933(16) 0.62511(16) 0.0496(5) Uani d . 1 1 . .
H H7A 0.7308 0.2200 0.5839 0.059 Uiso calc R 1 1 . .
H H7B 0.6871 0.2274 0.7034 0.059 Uiso calc R 1 1 . .
C C8 0.52873(18) 0.17526(13) 0.58972(14) 0.0384(4) Uani d . 1 1 . .
C C9 0.45081(18) 0.13641(12) 0.66895(14) 0.0370(4) Uani d . 1 1 . .
C C10 0.33770(18) 0.07500(12) 0.63392(14) 0.0380(4) Uani d . 1 1 . .
C C11 0.30274(19) 0.05759(13) 0.51926(14) 0.0396(4) Uani d . 1 1 . .
C C12 0.2597(2) 0.02745(14) 0.71119(15) 0.0438(4) Uani d . 1 1 . .
C C13 0.1466(3) -0.01094(17) 0.37142(17) 0.0565(5) Uani d . 1 1 . .
H H13A 0.0670 -0.0539 0.3596 0.085 Uiso calc R 1 1 . .
H H13B 0.2237 -0.0373 0.3376 0.085 Uiso calc R 1 1 . .
H H13C 0.1203 0.0505 0.3385 0.085 Uiso calc R 1 1 . .
C C14 0.48547(16) 0.15856(14) 0.79050(14) 0.0421(4) Uani d D 1 1 A .
C C15 0.55536(16) 0.09561(12) 0.86460(16) 0.0557(5) Uani d D 1 1 . .
H H15 0.5783 0.0356 0.8380 0.067 Uiso calc PRD 0.226(5) 1 A 1
F F1B 0.3841(3) 0.3087(4) 0.7588(5) 0.115(4) Uani d PD 0.226(5) 1 A 1
C C16 0.5944(2) 0.1143(2) 0.97544(19) 0.0741(8) Uani d D 1 1 A .
H H16 0.6419 0.0686 1.0227 0.089 Uiso calc R 1 1 . .
C C17 0.5606(3) 0.2033(3) 1.0142(2) 0.0807(9) Uani d D 1 1 . .
H H17 0.5861 0.2185 1.0891 0.097 Uiso calc R 1 1 A .
C C18 0.4901(3) 0.2696(2) 0.9439(2) 0.0737(8) Uani d D 1 1 A .
H H18 0.4672 0.3296 0.9708 0.088 Uiso calc R 1 1 . .
C C19 0.4532(2) 0.24716(17) 0.83331(18) 0.0571(5) Uani d D 1 1 . .
H H19 0.4054 0.2926 0.7859 0.069 Uiso calc PRD 0.774(5) 1 A 2
F F1A 0.5857(2) 0.00848(12) 0.82521(14) 0.0769(8) Uani d PD 0.774(5) 1 A 2
N N1 0.37525(17) 0.09332(11) 0.44417(12) 0.0417(4) Uani d . 1 1 . .
N N2 0.1995(2) -0.01308(16) 0.77174(16) 0.0628(5) Uani d . 1 1 . .
O O1 0.18988(15) 0.00092(11) 0.48868(11) 0.0518(4) Uani d . 1 1 . .

loop_
_atom_site_aniso_label
_atom_site_aniso_U_11
_atom_site_aniso_U_22
_atom_site_aniso_U_33
_atom_site_aniso_U_12
_atom_site_aniso_U_13
_atom_site_aniso_U_23
C1 0.0420(9) 0.0375(9) 0.0364(9) 0.0037(7) 0.0055(7) 0.0002(7)
C2 0.0526(11) 0.0467(10) 0.0383(9) -0.0006(8) 0.0116(8) -0.0020(8)
C3 0.0626(12) 0.0571(12) 0.0401(10) -0.0043(10) 0.0021(9) 0.0066(9)
C4 0.0647(13) 0.0491(11) 0.0588(13) 0.0085(10) 0.0090(10) 0.0078(10)
C5 0.0719(14) 0.0432(10) 0.0570(12) -0.0088(10) 0.0170(10) -0.0035(9)
C6 0.0699(14) 0.0607(13) 0.0486(11) -0.0243(11) 0.0127(10) -0.0139(10)
C7 0.0431(10) 0.0664(13) 0.0378(9) -0.0106(9) 0.0002(7) 0.0045(9)
C8 0.0380(9) 0.0400(9) 0.0366(8) 0.0014(7) 0.0025(7) 0.0022(7)
C9 0.0380(9) 0.0381(8) 0.0340(8) 0.0039(7) 0.0019(6) 0.0003(7)
C10 0.0405(9) 0.0383(9) 0.0349(8) 0.0019(7) 0.0043(7) 0.0005(7)
C11 0.0427(9) 0.0374(9) 0.0374(9) -0.0001(7) 0.0010(7) -0.0009(7)
C12 0.0447(10) 0.0489(10) 0.0377(9) -0.0029(8) 0.0058(7) -0.0039(8)
C13 0.0626(13) 0.0613(13) 0.0414(10) -0.0116(10) -0.0081(9) -0.0042(9)
C14 0.0396(9) 0.0516(10) 0.0350(9) -0.0050(8) 0.0046(7) -0.0034(7)
C15 0.0576(12) 0.0679(14) 0.0404(10) 0.0027(10) 0.0024(9) 0.0012(9)
F1B 0.133(8) 0.091(6) 0.122(7) 0.054(5) 0.026(6) -0.025(5)
C16 0.0668(15) 0.113(2) 0.0402(11) -0.0049(15) -0.0012(10) 0.0109(13)
C17 0.0796(17) 0.123(3) 0.0404(12) -0.0294(17) 0.0112(11) -0.0250(15)
C18 0.0838(17) 0.0808(17) 0.0614(15) -0.0219(14) 0.0281(13) -0.0317(14)
C19 0.0610(13) 0.0617(13) 0.0516(11) -0.0084(10) 0.0183(10) -0.0141(10)
F1A 0.1046(16) 0.0693(12) 0.0548(11) 0.0386(10) 0.0034(9) 0.0068(8)
N1 0.0484(9) 0.0409(8) 0.0350(7) -0.0002(6) 0.0034(6) -0.0010(6)
N2 0.0648(12) 0.0756(13) 0.0504(10) -0.0147(10) 0.0164(9) 0.0009(9)
O1 0.0554(8) 0.0587(8) 0.0388(7) -0.0169(6) -0.0025(6) -0.0006(6)

loop_
_atom_type_symbol
_atom_type_description
_atom_type_scat_dispersion_real
_atom_type_scat_dispersion_imag
_atom_type_scat_source
C C 0.0033 0.0016 'International Tables Vol C Tables 4.2.6.8 and 6.1.1.4'
H H 0.0000 0.0000 'International Tables Vol C Tables 4.2.6.8 and 6.1.1.4'
F F 0.0171 0.0103 'International Tables Vol C Tables 4.2.6.8 and 6.1.1.4'
N N 0.0061 0.0033 'International Tables Vol C Tables 4.2.6.8 and 6.1.1.4'
O O 0.0106 0.0060 'International Tables Vol C Tables 4.2.6.8 and 6.1.1.4'

loop_
_geom_angle_atom_site_label_1
_geom_angle_atom_site_label_2
_geom_angle_atom_site_label_3
_geom_angle
N1 C1 C8 123.26(16)
N1 C1 C2 114.61(15)
C8 C1 C2 122.11(16)
C1 C2 C3 113.46(16)
C1 C2 H2A 108.9
C3 C2 H2A 108.9
C1 C2 H2B 108.9
C3 C2 H2B 108.9
H2A C2 H2B 107.7
C4 C3 C2 115.43(16)
C4 C3 H3A 108.4
C2 C3 H3A 108.4
C4 C3 H3B 108.4
C2 C3 H3B 108.4
H3A C3 H3B 107.5
C3 C4 C5 115.42(19)
C3 C4 H4A 108.4
C5 C4 H4A 108.4
C3 C4 H4B 108.4
C5 C4 H4B 108.4
H4A C4 H4B 107.5
C6 C5 C4 115.89(18)
C6 C5 H5A 108.3
C4 C5 H5A 108.3
C6 C5 H5B 108.3
C4 C5 H5B 108.3
H5A C5 H5B 107.4
C5 C6 C7 116.94(17)
C5 C6 H6A 108.1
C7 C6 H6A 108.1
C5 C6 H6B 108.1
C7 C6 H6B 108.1
H6A C6 H6B 107.3
C8 C7 C6 116.88(17)
C8 C7 H7A 108.1
C6 C7 H7A 108.1
C8 C7 H7B 108.1
C6 C7 H7B 108.1
H7A C7 H7B 107.3
C1 C8 C9 117.45(16)
C1 C8 C7 121.95(16)
C9 C8 C7 120.56(15)
C10 C9 C8 119.14(15)
C10 C9 C14 118.89(15)
C8 C9 C14 121.97(15)
C9 C10 C11 118.40(16)
C9 C10 C12 122.05(16)
C11 C10 C12 119.52(16)
N1 C11 O1 120.49(16)
N1 C11 C10 122.98(16)
O1 C11 C10 116.53(16)
N2 C12 C10 177.8(2)
O1 C13 H13A 109.5
O1 C13 H13B 109.5
H13A C13 H13B 109.5
O1 C13 H13C 109.5
H13A C13 H13C 109.5
H13B C13 H13C 109.5
C15 C14 C19 115.90(18)
C15 C14 C9 122.68(17)
C19 C14 C9 121.36(18)
F1A C15 C14 116.92(17)
F1A C15 C16 118.4(2)
C14 C15 C16 124.7(2)
C14 C15 H15 117.7
C16 C15 H15 117.7
C15 C16 C17 117.5(3)
C15 C16 H16 121.3
C17 C16 H16 121.3
C18 C17 C16 120.7(2)
C18 C17 H17 119.7
C16 C17 H17 119.7
C17 C18 C19 119.5(3)
C17 C18 H18 120.2
C19 C18 H18 120.2
F1B C19 C18 123.1(4)
F1B C19 C14 115.2(4)
C18 C19 C14 121.8(2)
C18 C19 H19 119.1
C14 C19 H19 119.1
C11 N1 C1 118.64(15)
C11 O1 C13 116.85(15)

loop_
_geom_bond_atom_site_label_1
_geom_bond_atom_site_label_2
_geom_bond_distance
C1 N1 1.347(2)
C1 C8 1.398(2)
C1 C2 1.497(2)
C2 C3 1.520(3)
C2 H2A 0.9700
C2 H2B 0.9700
C3 C4 1.514(3)
C3 H3A 0.9700
C3 H3B 0.9700
C4 C5 1.527(3)
C4 H4A 0.9700
C4 H4B 0.9700
C5 C6 1.524(3)
C5 H5A 0.9700
C5 H5B 0.9700
C6 C7 1.529(3)
C6 H6A 0.9700
C6 H6B 0.9700
C7 C8 1.509(3)
C7 H7A 0.9700
C7 H7B 0.9700
C8 C9 1.399(2)
C9 C10 1.394(2)
C9 C14 1.496(2)
C10 C11 1.404(2)
C10 C12 1.433(3)
C11 N1 1.312(2)
C11 O1 1.342(2)
C12 N2 1.139(3)
C13 O1 1.434(2)
C13 H13A 0.9600
C13 H13B 0.9600
C13 H13C 0.9600
C14 C15 1.360(3)
C14 C19 1.385(3)
C15 F1A 1.3459(10)
C15 C16 1.368(3)
C15 H15 0.9300
F1B C19 1.3477(10)
C16 C17 1.375(4)
C16 H16 0.9300
C17 C18 1.367(4)
C17 H17 0.9300
C18 C19 1.374(3)
C18 H18 0.9300
C19 H19 0.9300

loop_
_geom_torsion_atom_site_label_1
_geom_torsion_atom_site_label_2
_geom_torsion_atom_site_label_3
_geom_torsion_atom_site_label_4
_geom_torsion
N1 C1 C2 C3 87.0(2)
C8 C1 C2 C3 -91.8(2)
C1 C2 C3 C4 52.0(2)
C2 C3 C4 C5 54.9(3)
C3 C4 C5 C6 -100.7(2)
C4 C5 C6 C7 69.8(3)
C5 C6 C7 C8 -74.8(3)
N1 C1 C8 C9 3.2(3)
C2 C1 C8 C9 -178.04(16)
N1 C1 C8 C7 -179.21(17)
C2 C1 C8 C7 -0.4(3)
C6 C7 C8 C1 80.7(2)
C6 C7 C8 C9 -101.8(2)
C1 C8 C9 C10 -0.3(2)
C7 C8 C9 C10 -177.92(17)
C1 C8 C9 C14 179.53(16)
C7 C8 C9 C14 1.9(3)
C8 C9 C10 C11 -2.5(3)
C14 C9 C10 C11 177.63(16)
C8 C9 C10 C12 175.57(17)
C14 C9 C10 C12 -4.2(3)
C9 C10 C11 N1 2.9(3)
C12 C10 C11 N1 -175.29(17)
C9 C10 C11 O1 -177.58(16)
C12 C10 C11 O1 4.2(3)
C10 C9 C14 C15 77.10(18)
C8 C9 C14 C15 -102.71(18)
C10 C9 C14 C19 -105.84(18)
C8 C9 C14 C19 74.3(2)
C19 C14 C15 F1A 178.92(13)
C9 C14 C15 F1A -3.88(17)
C19 C14 C15 C16 -0.02(14)
C9 C14 C15 C16 177.18(17)
F1A C15 C16 C17 -179.13(17)
C14 C15 C16 C17 -0.2(2)
C15 C16 C17 C18 0.4(3)
C16 C17 C18 C19 -0.3(3)
C17 C18 C19 F1B -179.75(17)
C17 C18 C19 C14 0.1(3)
C15 C14 C19 F1B 179.93(8)
C9 C14 C19 F1B 2.7(2)
C15 C14 C19 C18 0.08(18)
C9 C14 C19 C18 -177.16(17)
O1 C11 N1 C1 -179.64(16)
C10 C11 N1 C1 -0.1(3)
C8 C1 N1 C11 -3.0(3)
C2 C1 N1 C11 178.14(16)
N1 C11 O1 C13 -5.3(3)
C10 C11 O1 C13 175.14(17)
